data_7021111
loop_
_publ_author_name
'Dolci, Sara'
'Marchetti, Fabio'
'Pampaloni, Guido'
'Zacchini, Stefano'

_publ_section_title
;
 A crystallographic and spectroscopic study on the reactions of WCl6 with
 carbonyl compounds.
;
_journal_issue 16
_journal_name_full 'Dalton transactions (Cambridge, England : 2003)'
_journal_page_first 5635
_journal_page_last 5648
_journal_paper_doi 10.1039/c2dt32771f
_journal_volume 42
_journal_year 2013
_chemical_formula_sum 'C7 H5 Cl3 O3 W'
_chemical_formula_weight 427.31
_chemical_name_systematic
;
?
;
_space_group_IT_number 15
_symmetry_cell_setting monoclinic
_symmetry_space_group_name_Hall '-C 2yc'
_symmetry_space_group_name_H-M 'C 1 2/c 1'
_atom_sites_solution_hydrogens geom
_atom_sites_solution_primary direct
_atom_sites_solution_secondary difmap
_audit_creation_method SHELXL-97
_cell_angle_alpha 90.00
_cell_angle_beta 123.914(3)
_cell_angle_gamma 90.00
_cell_formula_units_Z 16
_cell_length_a 25.582(7)
_cell_length_b 10.818(3)
_cell_length_c 18.629(5)
_cell_measurement_reflns_used 3016
_cell_measurement_temperature 100(2)
_cell_measurement_theta_max 26.664
_cell_measurement_theta_min 2.232
_cell_volume 4278(2)
_computing_structure_refinement 'SHELXL-97 (Sheldrick, 1997)'
_computing_structure_solution 'SHELXS-97 (Sheldrick, 1990)'
_diffrn_ambient_temperature 100(2)
_diffrn_measured_fraction_theta_full 0.999
_diffrn_measured_fraction_theta_max 0.999
_diffrn_measurement_device_type 'CCD area detector'
_diffrn_measurement_method 'phi and omega scans'
_diffrn_radiation_monochromator graphite
_diffrn_radiation_source 'fine-focus sealed tube'
_diffrn_radiation_type MoK\a
_diffrn_radiation_wavelength 0.71073
_diffrn_reflns_av_R_equivalents 0.0864
_diffrn_reflns_av_sigmaI/netI 0.0814
_diffrn_reflns_limit_h_max 30
_diffrn_reflns_limit_h_min -30
_diffrn_reflns_limit_k_max 12
_diffrn_reflns_limit_k_min -12
_diffrn_reflns_limit_l_max 22
_diffrn_reflns_limit_l_min -22
_diffrn_reflns_number 14605
_diffrn_reflns_theta_full 25.03
_diffrn_reflns_theta_max 25.03
_diffrn_reflns_theta_min 1.92
_exptl_absorpt_coefficient_mu 11.524
_exptl_absorpt_correction_T_max 0.2768
_exptl_absorpt_correction_T_min 0.1958
_exptl_absorpt_correction_type empirical
_exptl_crystal_colour red
_exptl_crystal_density_diffrn 2.654
_exptl_crystal_density_method 'not measured'
_exptl_crystal_description prism
_exptl_crystal_F_000 3136
_exptl_crystal_size_max 0.21
_exptl_crystal_size_mid 0.19
_exptl_crystal_size_min 0.15
_refine_diff_density_max 3.303
_refine_diff_density_min -1.429
_refine_diff_density_rms 0.282
_refine_ls_extinction_method none
_refine_ls_goodness_of_fit_ref 1.006
_refine_ls_hydrogen_treatment constr
_refine_ls_matrix_type full
_refine_ls_number_parameters 253
_refine_ls_number_reflns 3789
_refine_ls_number_restraints 0
_refine_ls_restrained_S_all 1.006
_refine_ls_R_factor_all 0.0646
_refine_ls_R_factor_gt 0.0439
_refine_ls_shift/su_max 0.001
_refine_ls_shift/su_mean 0.000
_refine_ls_structure_factor_coef Fsqd
_refine_ls_weighting_details 'calc w=1/[\s^2^(Fo^2^)+(0.0509P)^2^+0.0000P] where P=(Fo^2^+2Fc^2^)/3'
_refine_ls_weighting_scheme calc
_refine_ls_wR_factor_gt 0.1052
_refine_ls_wR_factor_ref 0.1175
_reflns_number_gt 2836
_reflns_number_total 3789
_reflns_threshold_expression >2sigma(I)
_cod_data_source_file c2dt32771f.txt
_cod_data_source_block fm02B811_C2C
_cod_depositor_comments
;
The following automatic conversions were performed:

'_symmetry_cell_setting' value 'Monoclinic' changed to 'monoclinic'
according to /home/saulius/struct/CIF-dictionaries/cif_core.dic
dictionary named 'cif_core.dic' version 2.4.2 from 2011-04-26.

Automatic conversion script
Id: cif_fix_values 1891 2012-01-12 08:04:46Z andrius 
;
_cod_original_sg_symbol_H-M C2/c
_cod_database_code 7021111

loop_
_symmetry_equiv_pos_as_xyz
'x, y, z'
'-x, y, -z+1/2'
'x+1/2, y+1/2, z'
'-x+1/2, y+1/2, -z+1/2'
'-x, -y, -z'
'x, -y, z-1/2'
'-x+1/2, -y+1/2, -z'
'x+1/2, -y+1/2, z-1/2'

loop_
_atom_site_label
_atom_site_type_symbol
_atom_site_fract_x
_atom_site_fract_y
_atom_site_fract_z
_atom_site_U_iso_or_equiv
_atom_site_adp_type
_atom_site_occupancy
_atom_site_symmetry_multiplicity
_atom_site_calc_flag
_atom_site_refinement_flags
C1 C 0.0670(5) 0.7708(9) 0.3593(7) 0.026(2) Uani 1 1 d .
H1 H 0.0357 0.7187 0.3556 0.031 Uiso 1 1 calc R
C2 C 0.0992(5) 0.8572(9) 0.4339(7) 0.023(2) Uani 1 1 d .
C3 C 0.1467(5) 0.9350(9) 0.4424(6) 0.024(2) Uani 1 1 d .
C4 C 0.1767(5) 1.0163(9) 0.5131(7) 0.024(2) Uani 1 1 d .
H4 H 0.2085 1.0705 0.5204 0.029 Uiso 1 1 calc R
C5 C 0.1602(5) 1.0175(9) 0.5710(8) 0.034(3) Uani 1 1 d .
H5 H 0.1817 1.0716 0.6194 0.041 Uiso 1 1 calc R
C6 C 0.1136(5) 0.9427(10) 0.5613(7) 0.035(3) Uani 1 1 d .
H6 H 0.1025 0.9462 0.6021 0.042 Uiso 1 1 calc R
C7 C 0.0829(5) 0.8630(9) 0.4930(7) 0.031(3) Uani 1 1 d .
H7 H 0.0503 0.8116 0.4862 0.037 Uiso 1 1 calc R
C11 C 0.0806(5) 0.4796(9) 0.2698(7) 0.031(3) Uani 1 1 d .
H11 H 0.0580 0.5345 0.2221 0.037 Uiso 1 1 calc R
C12 C 0.1261(5) 0.3985(9) 0.2719(7) 0.028(2) Uani 1 1 d .
C13 C 0.1620(5) 0.3128(9) 0.3390(7) 0.026(2) Uani 1 1 d .
C14 C 0.2031(5) 0.2331(9) 0.3354(7) 0.030(3) Uani 1 1 d .
H14 H 0.2262 0.1733 0.3796 0.036 Uiso 1 1 calc R
C15 C 0.2098(5) 0.2413(9) 0.2681(7) 0.028(3) Uani 1 1 d .
H15 H 0.2385 0.1878 0.2663 0.033 Uiso 1 1 calc R
C16 C 0.1756(5) 0.3266(9) 0.2019(8) 0.032(3) Uani 1 1 d .
H16 H 0.1818 0.3326 0.1563 0.039 Uiso 1 1 calc R
C17 C 0.1336(5) 0.4007(9) 0.2025(7) 0.030(3) Uani 1 1 d .
H17 H 0.1086 0.4554 0.1554 0.035 Uiso 1 1 calc R
Cl1 Cl 0.05710(13) 1.0007(2) 0.21422(19) 0.0343(7) Uani 1 1 d .
Cl2 Cl 0.20647(13) 0.6949(2) 0.34863(18) 0.0323(6) Uani 1 1 d .
Cl3 Cl 0.09103(13) 0.7547(2) 0.15351(17) 0.0312(6) Uani 1 1 d .
Cl4 Cl 0.02924(14) 0.2518(3) 0.3717(2) 0.0455(8) Uani 1 1 d .
Cl5 Cl 0.18298(12) 0.5490(3) 0.49862(18) 0.0342(7) Uani 1 1 d .
Cl6 Cl 0.04980(13) 0.5079(3) 0.47054(18) 0.0345(7) Uani 1 1 d .
O1 O 0.1927(3) 0.9489(6) 0.2681(4) 0.0250(16) Uani 1 1 d .
O2 O 0.0764(3) 0.7594(6) 0.3023(4) 0.0269(16) Uani 1 1 d .
O3 O 0.1651(3) 0.9340(6) 0.3878(5) 0.0279(17) Uani 1 1 d .
O4 O 0.1509(4) 0.3042(7) 0.5467(5) 0.0344(19) Uani 1 1 d .
O5 O 0.0690(3) 0.4826(6) 0.3255(5) 0.0253(16) Uani 1 1 d .
O6 O 0.1567(3) 0.3056(6) 0.4078(5) 0.0293(17) Uani 1 1 d .
W1 W 0.142663(19) 0.86680(4) 0.28178(3) 0.02290(15) Uani 1 1 d .
W2 W 0.114548(19) 0.38061(4) 0.45226(3) 0.02528(16) Uani 1 1 d .

loop_
_atom_site_aniso_label
_atom_site_aniso_U_11
_atom_site_aniso_U_22
_atom_site_aniso_U_33
_atom_site_aniso_U_23
_atom_site_aniso_U_13
_atom_site_aniso_U_12
C1 0.022(5) 0.030(5) 0.024(6) 0.008(4) 0.012(5) 0.002(4)
C2 0.022(5) 0.025(5) 0.024(5) 0.003(4) 0.014(5) 0.006(4)
C3 0.018(5) 0.025(5) 0.021(5) 0.003(4) 0.005(5) 0.002(4)
C4 0.024(6) 0.023(5) 0.027(6) 0.001(4) 0.016(5) 0.000(4)
C5 0.034(7) 0.021(5) 0.038(7) -0.006(5) 0.015(6) -0.003(5)
C6 0.046(8) 0.030(6) 0.036(7) -0.011(5) 0.028(6) 0.004(5)
C7 0.028(6) 0.031(5) 0.035(7) 0.002(5) 0.019(5) 0.000(5)
C11 0.026(6) 0.032(6) 0.017(6) 0.003(4) 0.002(5) -0.001(5)
C12 0.029(6) 0.030(5) 0.021(6) -0.009(4) 0.012(5) -0.008(5)
C13 0.016(5) 0.033(5) 0.023(6) -0.003(4) 0.008(5) -0.005(4)
C14 0.026(6) 0.027(5) 0.033(6) -0.004(5) 0.013(5) -0.006(5)
C15 0.022(5) 0.022(5) 0.043(7) -0.011(5) 0.020(5) -0.007(4)
C16 0.042(7) 0.029(5) 0.035(7) -0.008(5) 0.027(6) -0.007(5)
C17 0.034(6) 0.027(5) 0.019(6) -0.005(4) 0.010(5) -0.006(5)
Cl1 0.0299(15) 0.0343(14) 0.0374(16) 0.0048(12) 0.0180(13) 0.0077(11)
Cl2 0.0321(15) 0.0308(13) 0.0351(16) 0.0070(11) 0.0194(13) 0.0043(11)
Cl3 0.0352(15) 0.0354(14) 0.0249(14) -0.0051(11) 0.0179(12) -0.0036(12)
Cl4 0.0345(16) 0.0399(16) 0.0460(18) -0.0037(13) 0.0125(15) -0.0109(13)
Cl5 0.0216(13) 0.0429(15) 0.0312(15) -0.0004(12) 0.0104(12) -0.0041(12)
Cl6 0.0287(15) 0.0467(16) 0.0308(15) 0.0007(12) 0.0182(13) 0.0031(12)
O1 0.025(4) 0.028(4) 0.026(4) 0.000(3) 0.017(3) -0.001(3)
O2 0.026(4) 0.036(4) 0.019(4) -0.006(3) 0.013(3) -0.007(3)
O3 0.035(4) 0.029(4) 0.025(4) -0.005(3) 0.021(4) -0.007(3)
O4 0.028(4) 0.043(4) 0.033(5) 0.002(3) 0.018(4) 0.004(3)
O5 0.024(4) 0.031(4) 0.020(4) 0.003(3) 0.013(3) 0.003(3)
O6 0.028(4) 0.037(4) 0.023(4) 0.006(3) 0.014(3) 0.012(3)
W1 0.0220(3) 0.0255(2) 0.0227(3) 0.00032(17) 0.0133(2) 0.00044(17)
W2 0.0207(3) 0.0319(3) 0.0220(3) 0.00269(17) 0.0111(2) 0.00087(17)

loop_
_atom_type_symbol
_atom_type_description
_atom_type_scat_dispersion_real
_atom_type_scat_dispersion_imag
_atom_type_scat_source
C C 0.0033 0.0016 'International Tables Vol C Tables 4.2.6.8 and 6.1.1.4'
H H 0.0000 0.0000 'International Tables Vol C Tables 4.2.6.8 and 6.1.1.4'
O O 0.0106 0.0060 'International Tables Vol C Tables 4.2.6.8 and 6.1.1.4'
Cl Cl 0.1484 0.1585 'International Tables Vol C Tables 4.2.6.8 and 6.1.1.4'
W W -0.8490 6.8722 'International Tables Vol C Tables 4.2.6.8 and 6.1.1.4'

loop_
_geom_angle_atom_site_label_1
_geom_angle_atom_site_label_2
_geom_angle_atom_site_label_3
_geom_angle
O2 C1 C2 127.2(10)
O2 C1 H1 116.4
C2 C1 H1 116.4
C7 C2 C3 120.4(10)
C7 C2 C1 121.3(10)
C3 C2 C1 118.2(10)
O3 C3 C4 118.5(9)
O3 C3 C2 123.7(9)
C4 C3 C2 117.8(10)
C5 C4 C3 120.1(10)
C5 C4 H4 119.9
C3 C4 H4 119.9
C4 C5 C6 121.5(10)
C4 C5 H5 119.3
C6 C5 H5 119.3
C7 C6 C5 120.2(12)
C7 C6 H6 119.9
C5 C6 H6 119.9
C6 C7 C2 120.0(11)
C6 C7 H7 120.0
C2 C7 H7 120.0
O5 C11 C12 124.4(10)
O5 C11 H11 117.8
C12 C11 H11 117.8
C13 C12 C17 118.1(10)
C13 C12 C11 122.8(10)
C17 C12 C11 119.1(10)
O6 C13 C14 118.9(9)
O6 C13 C12 120.9(9)
C14 C13 C12 120.2(11)
C15 C14 C13 119.4(10)
C15 C14 H14 120.3
C13 C14 H14 120.3
C14 C15 C16 121.3(10)
C14 C15 H15 119.4
C16 C15 H15 119.4
C17 C16 C15 120.0(11)
C17 C16 H16 120.0
C15 C16 H16 120.0
C16 C17 C12 121.0(10)
C16 C17 H17 119.5
C12 C17 H17 119.5
C1 O2 W1 128.8(7)
C3 O3 W1 140.8(6)
C11 O5 W2 130.2(7)
C13 O6 W2 140.8(6)
O1 W1 O3 98.2(3)
O1 W1 O2 178.9(3)
O3 W1 O2 80.7(3)
O1 W1 Cl1 98.9(2)
O3 W1 Cl1 88.3(2)
O2 W1 Cl1 80.97(19)
O1 W1 Cl3 99.4(2)
O3 W1 Cl3 162.3(2)
O2 W1 Cl3 81.71(19)
Cl1 W1 Cl3 86.87(10)
O1 W1 Cl2 97.8(2)
O3 W1 Cl2 92.0(2)
O2 W1 Cl2 82.34(19)
Cl1 W1 Cl2 163.02(10)
Cl3 W1 Cl2 87.69(10)
O4 W2 O6 97.6(3)
O4 W2 O5 177.9(3)
O6 W2 O5 80.6(3)
O4 W2 Cl4 98.9(3)
O6 W2 Cl4 91.1(2)
O5 W2 Cl4 82.28(19)
O4 W2 Cl6 99.3(3)
O6 W2 Cl6 163.1(2)
O5 W2 Cl6 82.5(2)
Cl4 W2 Cl6 87.73(12)
O4 W2 Cl5 97.7(3)
O6 W2 Cl5 90.2(2)
O5 W2 Cl5 81.24(19)
Cl4 W2 Cl5 163.02(10)
Cl6 W2 Cl5 86.09(10)

loop_
_geom_bond_atom_site_label_1
_geom_bond_atom_site_label_2
_geom_bond_distance
C1 O2 1.217(13)
C1 C2 1.485(14)
C1 H1 0.9500
C2 C7 1.379(15)
C2 C3 1.412(15)
C3 O3 1.340(13)
C3 C4 1.403(14)
C4 C5 1.359(16)
C4 H4 0.9500
C5 C6 1.368(16)
C5 H5 0.9500
C6 C7 1.365(15)
C6 H6 0.9500
C7 H7 0.9500
C11 O5 1.227(13)
C11 C12 1.441(16)
C11 H11 0.9500
C12 C13 1.408(15)
C12 C17 1.410(15)
C13 O6 1.364(13)
C13 C14 1.389(15)
C14 C15 1.362(16)
C14 H14 0.9500
C15 C16 1.391(15)
C15 H15 0.9500
C16 C17 1.345(16)
C16 H16 0.9500
C17 H17 0.9500
Cl1 W1 2.324(3)
Cl2 W1 2.325(3)
Cl3 W1 2.325(3)
Cl4 W2 2.303(3)
Cl5 W2 2.333(3)
Cl6 W2 2.321(3)
O1 W1 1.690(7)
O2 W1 2.257(7)
O3 W1 1.869(7)
O4 W2 1.678(8)
O5 W2 2.254(7)
O6 W2 1.872(7)

loop_
_geom_torsion_atom_site_label_1
_geom_torsion_atom_site_label_2
_geom_torsion_atom_site_label_3
_geom_torsion_atom_site_label_4
_geom_torsion
O2 C1 C2 C7 178.3(10)
O2 C1 C2 C3 -0.9(16)
C7 C2 C3 O3 179.7(9)
C1 C2 C3 O3 -1.1(14)
C7 C2 C3 C4 0.7(14)
C1 C2 C3 C4 179.9(9)
O3 C3 C4 C5 -178.4(9)
C2 C3 C4 C5 0.7(14)
C3 C4 C5 C6 -1.6(16)
C4 C5 C6 C7 1.0(17)
C5 C6 C7 C2 0.4(17)
C3 C2 C7 C6 -1.3(16)
C1 C2 C7 C6 179.5(10)
O5 C11 C12 C13 0.5(17)
O5 C11 C12 C17 177.8(10)
C17 C12 C13 O6 -179.7(9)
C11 C12 C13 O6 -2.3(16)
C17 C12 C13 C14 -0.4(15)
C11 C12 C13 C14 177.0(9)
O6 C13 C14 C15 -178.5(9)
C12 C13 C14 C15 2.2(15)
C13 C14 C15 C16 -1.2(15)
C14 C15 C16 C17 -1.8(16)
C15 C16 C17 C12 3.7(16)
C13 C12 C17 C16 -2.6(16)
C11 C12 C17 C16 179.9(10)
C2 C1 O2 W1 -2.5(15)
C4 C3 O3 W1 -172.1(7)
C2 C3 O3 W1 8.9(16)
C12 C11 O5 W2 4.5(15)
C14 C13 O6 W2 178.7(8)
C12 C13 O6 W2 -2.0(17)
C3 O3 W1 O1 170.8(10)
C3 O3 W1 O2 -9.1(10)
C3 O3 W1 Cl1 72.0(10)
C3 O3 W1 Cl3 -2.3(16)
C3 O3 W1 Cl2 -91.0(10)
C1 O2 W1 O1 0(16)
C1 O2 W1 O3 5.5(8)
C1 O2 W1 Cl1 -84.3(8)
C1 O2 W1 Cl3 -172.4(9)
C1 O2 W1 Cl2 98.8(8)
C13 O6 W2 O4 -174.3(10)
C13 O6 W2 O5 4.6(10)
C13 O6 W2 Cl4 86.6(10)
C13 O6 W2 Cl6 0.8(17)
C13 O6 W2 Cl5 -76.5(10)
C11 O5 W2 O4 25(9)
C11 O5 W2 O6 -5.7(9)
C11 O5 W2 Cl4 -98.1(9)
C11 O5 W2 Cl6 173.2(9)
C11 O5 W2 Cl5 86.0(9)
